data_4088143
loop_
_publ_author_name
'Lyubov, Dmitry M.'
'Cherkasov, Anton V.'
'Fukin, Georgy K.'
'Trifonov, Alexander A.'

_publ_section_title
;
 Selective Intermolecular C--H Bond Activation: A Straightforward
 Synthetic Approach to Heteroalkyl Yttrium Complexes Containing a
 Bis(pyrazolyl)methyl Ligand
;
_journal_issue 2
_journal_name_full Organometallics
_journal_page_first 126
_journal_paper_doi 10.1021/acs.organomet.5b00883
_journal_volume 35
_journal_year 2016
_chemical_formula_moiety 'C72 H90 N12 Y2, 2.5(C4 H8 O)'
_chemical_formula_sum 'C82 H110 N12 O2.5 Y2'
_chemical_formula_weight 1481.63
_space_group_crystal_system triclinic
_space_group_IT_number 2
_space_group_name_Hall '-P 1'
_space_group_name_H-M_alt 'P -1'
_atom_sites_solution_hydrogens mixed
_atom_sites_solution_primary direct
_atom_sites_solution_secondary difmap
_audit_creation_method SHELXL-2014/7
_cell_angle_alpha 78.0550(10)
_cell_angle_beta 83.0950(10)
_cell_angle_gamma 62.8480(10)
_cell_formula_units_Z 2
_cell_length_a 13.3399(5)
_cell_length_b 13.5884(5)
_cell_length_c 24.7004(10)
_cell_measurement_reflns_used 8137
_cell_measurement_temperature 100(2)
_cell_measurement_theta_max 28.86
_cell_measurement_theta_min 2.13
_cell_volume 3896.0(3)
_computing_cell_refinement 'Bruker SAINT'
_computing_data_collection 'Bruker SMART'
_computing_data_reduction 'Bruker SAINT'
_computing_molecular_graphics 'Bruker SHELXTL'
_computing_publication_material 'Bruker SHELXTL'
_computing_structure_refinement 'SHELXL-2014/7 (Sheldrick, 2014)'
_computing_structure_solution 'SHELXS-97 (Sheldrick, 1990)'
_diffrn_ambient_temperature 100(2)
_diffrn_measured_fraction_theta_full 0.997
_diffrn_measured_fraction_theta_max 0.996
_diffrn_measurement_device_type 'Bruker Smart Apex'
_diffrn_measurement_method '\w scans'
_diffrn_radiation_source 'fine-focus sealed tube'
_diffrn_radiation_type MoK\a
_diffrn_radiation_wavelength 0.71073
_diffrn_reflns_av_R_equivalents 0.0345
_diffrn_reflns_av_unetI/netI 0.0511
_diffrn_reflns_Laue_measured_fraction_full 0.997
_diffrn_reflns_Laue_measured_fraction_max 0.996
_diffrn_reflns_limit_h_max 16
_diffrn_reflns_limit_h_min -16
_diffrn_reflns_limit_k_max 16
_diffrn_reflns_limit_k_min -16
_diffrn_reflns_limit_l_max 30
_diffrn_reflns_limit_l_min -30
_diffrn_reflns_number 33941
_diffrn_reflns_point_group_measured_fraction_full 0.997
_diffrn_reflns_point_group_measured_fraction_max 0.996
_diffrn_reflns_theta_full 25.242
_diffrn_reflns_theta_max 26.000
_diffrn_reflns_theta_min 1.710
_exptl_absorpt_coefficient_mu 1.536
_exptl_absorpt_correction_T_max 0.769
_exptl_absorpt_correction_T_min 0.670
_exptl_absorpt_correction_type multi-scan
_exptl_absorpt_process_details 'SADABS 2008/1'
_exptl_crystal_colour colorless
_exptl_crystal_density_diffrn 1.263
_exptl_crystal_description plate
_exptl_crystal_F_000 1568
_exptl_crystal_size_max 0.290
_exptl_crystal_size_mid 0.270
_exptl_crystal_size_min 0.140
_refine_diff_density_max 2.565
_refine_diff_density_min -2.156
_refine_diff_density_rms 0.112
_refine_ls_extinction_method none
_refine_ls_goodness_of_fit_ref 1.078
_refine_ls_hydrogen_treatment mixed
_refine_ls_matrix_type full
_refine_ls_number_parameters 910
_refine_ls_number_reflns 15263
_refine_ls_number_restraints 98
_refine_ls_restrained_S_all 1.081
_refine_ls_R_factor_all 0.0856
_refine_ls_R_factor_gt 0.0603
_refine_ls_shift/su_max 0.001
_refine_ls_shift/su_mean 0.000
_refine_ls_structure_factor_coef Fsqd
_refine_ls_weighting_details 'w=1/[\s^2^(Fo^2^)+(0.1155P)^2^+1.5331P] where P=(Fo^2^+2Fc^2^)/3'
_refine_ls_weighting_scheme calc
_refine_ls_wR_factor_gt 0.1665
_refine_ls_wR_factor_ref 0.1791
_reflns_Friedel_coverage 0.000
_reflns_number_gt 11378
_reflns_number_total 15263
_reflns_threshold_expression 'I > 2\s(I)'
_cod_data_source_file om5b00883_si_002.cif
_cod_data_source_block yhap
_cod_original_formula_sum 'C82 H110 N12 O2.50 Y2'
_cod_database_code 4088143
_shelx_shelxl_version_number 2014/7
_shelx_space_group_comment
;
The symmetry employed for this shelxl refinement is uniquely defined
by the following loop, which should always be used as a source of
symmetry information in preference to the above space-group names.
They are only intended as comments.
;
_shelx_estimated_absorpt_t_min 0.664
_shelx_estimated_absorpt_t_max 0.814

loop_
_space_group_symop_operation_xyz
'x, y, z'
'-x, -y, -z'

loop_
_atom_site_label
_atom_site_type_symbol
_atom_site_fract_x
_atom_site_fract_y
_atom_site_fract_z
_atom_site_U_iso_or_equiv
_atom_site_adp_type
_atom_site_occupancy
_atom_site_site_symmetry_order
_atom_site_calc_flag
_atom_site_refinement_flags_posn
_atom_site_refinement_flags_adp
_atom_site_refinement_flags_occupancy
_atom_site_disorder_assembly
_atom_site_disorder_group
Y1 Y 0.44172(3) 0.39141(3) 0.25950(2) 0.01707(11) Uani 1 1 d . . . . .
Y2 Y 0.51044(3) 0.62174(3) 0.24902(2) 0.01862(11) Uani 1 1 d . . . . .
H1 H 0.536(4) 0.481(4) 0.2175(17) 0.028 Uiso 1 1 d . U . . .
H2 H 0.416(4) 0.533(4) 0.3043(17) 0.028 Uiso 1 1 d . U . . .
N1 N 0.4491(3) 0.2773(3) 0.35124(12) 0.0176(6) Uani 1 1 d . . . . .
N2 N 0.6060(3) 0.2411(3) 0.29557(13) 0.0196(7) Uani 1 1 d . . . . .
N3 N 0.2359(3) 0.4694(3) 0.25881(12) 0.0188(7) Uani 1 1 d . . . . .
N4 N 0.2296(3) 0.3850(3) 0.23908(13) 0.0198(7) Uani 1 1 d . . . . .
N5 N 0.3713(3) 0.3273(3) 0.16739(13) 0.0233(7) Uani 1 1 d . . . . .
N6 N 0.4297(3) 0.3896(3) 0.16105(13) 0.0220(7) Uani 1 1 d . . . . .
N7 N 0.3570(3) 0.8031(3) 0.26189(12) 0.0192(7) Uani 1 1 d . . . . .
N8 N 0.3870(3) 0.7424(3) 0.17952(13) 0.0215(7) Uani 1 1 d . . . . .
N9 N 0.6028(3) 0.6122(3) 0.33067(13) 0.0223(7) Uani 1 1 d . . . . .
N10 N 0.6588(3) 0.6738(3) 0.30640(14) 0.0238(7) Uani 1 1 d . . . . .
N11 N 0.7234(3) 0.6392(3) 0.21428(14) 0.0250(7) Uani 1 1 d . . . . .
N12 N 0.7040(3) 0.5501(3) 0.21127(14) 0.0256(7) Uani 1 1 d . . . . .
C1 C 0.2708(3) 0.3326(3) 0.40460(15) 0.0206(8) Uani 1 1 d . . . . .
C2 C 0.1850(3) 0.3108(3) 0.39029(15) 0.0222(8) Uani 1 1 d . . . . .
C3 C 0.0732(3) 0.3832(4) 0.40209(17) 0.0268(9) Uani 1 1 d . . . . .
H3A H 0.0141 0.3707 0.3918 0.032 Uiso 1 1 calc R U . . .
C4 C 0.0469(3) 0.4721(3) 0.42832(16) 0.0267(9) Uani 1 1 d . . . . .
H4A H -0.0296 0.5193 0.4367 0.032 Uiso 1 1 calc R U . . .
C5 C 0.1322(4) 0.4934(3) 0.44267(16) 0.0256(9) Uani 1 1 d . . . . .
H5A H 0.1137 0.5551 0.4608 0.031 Uiso 1 1 calc R U . . .
C6 C 0.2446(3) 0.4244(3) 0.43052(15) 0.0215(8) Uani 1 1 d . . . . .
C7 C 0.3922(3) 0.2519(3) 0.39624(15) 0.0187(8) Uani 1 1 d . . . . .
C8 C 0.4410(3) 0.1563(3) 0.43519(15) 0.0218(8) Uani 1 1 d . . . . .
H8A H 0.3984 0.1399 0.4663 0.026 Uiso 1 1 calc R U . . .
C9 C 0.5552(3) 0.0841(3) 0.42767(16) 0.0233(8) Uani 1 1 d . . . . .
H9A H 0.5912 0.0186 0.4544 0.028 Uiso 1 1 calc R U . . .
C10 C 0.6152(3) 0.1068(3) 0.38230(16) 0.0211(8) Uani 1 1 d . . . . .
H10A H 0.6923 0.0570 0.3770 0.025 Uiso 1 1 calc R U . . .
C11 C 0.5611(3) 0.2057(3) 0.34308(15) 0.0180(8) Uani 1 1 d . . . . .
C12 C 0.7220(3) 0.1738(3) 0.28261(15) 0.0203(8) Uani 1 1 d . . . . .
C13 C 0.7496(3) 0.1122(3) 0.23892(17) 0.0237(8) Uani 1 1 d . . . . .
C14 C 0.8621(3) 0.0416(4) 0.22835(18) 0.0301(10) Uani 1 1 d . . . . .
H14A H 0.8810 -0.0005 0.1992 0.036 Uiso 1 1 calc R U . . .
C15 C 0.9476(4) 0.0314(4) 0.25964(19) 0.0365(11) Uani 1 1 d . . . . .
H15A H 1.0238 -0.0198 0.2533 0.044 Uiso 1 1 calc R U . . .
C16 C 0.9194(4) 0.0970(4) 0.29994(18) 0.0341(11) Uani 1 1 d . . . . .
H16A H 0.9779 0.0927 0.3202 0.041 Uiso 1 1 calc R U . . .
C17 C 0.8089(3) 0.1690(4) 0.31206(16) 0.0263(9) Uani 1 1 d . . . . .
C18 C 0.2132(4) 0.2121(4) 0.36310(17) 0.0281(9) Uani 1 1 d . . . . .
H18A H 0.1439 0.2161 0.3511 0.042 Uiso 1 1 calc R U . . .
H18B H 0.2506 0.1425 0.3895 0.042 Uiso 1 1 calc R U . . .
H18C H 0.2637 0.2130 0.3309 0.042 Uiso 1 1 calc R U . . .
C19 C 0.3361(4) 0.4497(4) 0.44452(18) 0.0311(10) Uani 1 1 d . . . . .
H19A H 0.3899 0.3844 0.4686 0.047 Uiso 1 1 calc R U . . .
H19B H 0.3028 0.5145 0.4637 0.047 Uiso 1 1 calc R U . . .
H19C H 0.3752 0.4668 0.4104 0.047 Uiso 1 1 calc R U . . .
C20 C 0.6581(3) 0.1227(3) 0.20393(16) 0.0241(9) Uani 1 1 d . . . . .
H20A H 0.5946 0.1995 0.2040 0.029 Uiso 1 1 calc R U . . .
C21 C 0.6124(4) 0.0392(4) 0.2297(2) 0.0418(12) Uani 1 1 d . . . . .
H21A H 0.5824 0.0523 0.2671 0.063 Uiso 1 1 calc R U . . .
H21B H 0.6732 -0.0373 0.2315 0.063 Uiso 1 1 calc R U . . .
H21C H 0.5522 0.0487 0.2070 0.063 Uiso 1 1 calc R U . . .
C22 C 0.6942(5) 0.1120(5) 0.14385(19) 0.0472(13) Uani 1 1 d . . . . .
H22A H 0.6278 0.1350 0.1222 0.071 Uiso 1 1 calc R U . . .
H22B H 0.7469 0.0338 0.1415 0.071 Uiso 1 1 calc R U . . .
H22C H 0.7311 0.1604 0.1290 0.071 Uiso 1 1 calc R U . . .
C23 C 0.7846(4) 0.2441(4) 0.35435(17) 0.0303(10) Uani 1 1 d . . . . .
H23A H 0.7009 0.2875 0.3586 0.036 Uiso 1 1 calc R U . . .
C24 C 0.8304(4) 0.1779(5) 0.41060(19) 0.0432(12) Uani 1 1 d . . . . .
H24A H 0.7718 0.1628 0.4332 0.065 Uiso 1 1 calc DR U . . .
H24B H 0.8534 0.2214 0.4290 0.065 Uiso 1 1 calc R U . . .
H24C H 0.8956 0.1067 0.4059 0.065 Uiso 1 1 calc R U . . .
C25 C 0.8344(4) 0.3289(4) 0.3339(2) 0.0391(11) Uani 1 1 d . . . . .
H25A H 0.8032 0.3731 0.2980 0.059 Uiso 1 1 calc R U . . .
H25B H 0.9166 0.2880 0.3300 0.059 Uiso 1 1 calc R U . . .
H25C H 0.8149 0.3792 0.3608 0.059 Uiso 1 1 calc R U . . .
C26 C 0.1302(3) 0.5372(3) 0.27279(15) 0.0202(8) Uani 1 1 d . . . . .
C27 C 0.0566(3) 0.4975(3) 0.26225(16) 0.0231(8) Uani 1 1 d . . . . .
H27A H -0.0228 0.5305 0.2686 0.028 Uiso 1 1 calc R U . . .
C28 C 0.1218(3) 0.4000(3) 0.24055(16) 0.0218(8) Uani 1 1 d . . . . .
C29 C 0.3395(3) 0.2981(3) 0.22475(15) 0.0214(8) Uani 1 1 d . . . . .
H29A H 0.345(4) 0.224(4) 0.2302(17) 0.026 Uiso 1 1 d . U . . .
C30 C 0.3619(4) 0.3044(4) 0.11737(17) 0.0272(9) Uani 1 1 d . . . . .
C31 C 0.4154(4) 0.3548(4) 0.07872(17) 0.0292(9) Uani 1 1 d . . . . .
H31A H 0.4231 0.3539 0.0401 0.035 Uiso 1 1 calc R U . . .
C32 C 0.4560(3) 0.4075(3) 0.10703(16) 0.0237(9) Uani 1 1 d . . . . .
C33 C 0.1065(3) 0.6387(3) 0.29663(16) 0.0237(8) Uani 1 1 d . . . . .
H33A H 0.1630 0.6656 0.2823 0.036 Uiso 1 1 calc R U . . .
H33B H 0.1097 0.6190 0.3371 0.036 Uiso 1 1 calc R U . . .
H33C H 0.0313 0.6979 0.2861 0.036 Uiso 1 1 calc R U . . .
C34 C 0.0902(4) 0.3198(4) 0.22354(19) 0.0305(10) Uani 1 1 d . . . . .
H34A H 0.1459 0.2429 0.2368 0.046 Uiso 1 1 calc R U . . .
H34B H 0.0881 0.3327 0.1831 0.046 Uiso 1 1 calc R U . . .
H34C H 0.0157 0.3309 0.2395 0.046 Uiso 1 1 calc R U . . .
C35 C 0.3047(5) 0.2353(4) 0.11173(19) 0.0406(12) Uani 1 1 d . . . . .
H35A H 0.3160 0.1784 0.1451 0.061 Uiso 1 1 calc R U . . .
H35B H 0.3367 0.1983 0.0794 0.061 Uiso 1 1 calc R U . . .
H35C H 0.2239 0.2838 0.1070 0.061 Uiso 1 1 calc R U . . .
C36 C 0.5192(4) 0.4747(4) 0.08472(17) 0.0290(9) Uani 1 1 d . . . . .
H36A H 0.5459 0.4909 0.1155 0.044 Uiso 1 1 calc R U . . .
H36B H 0.4693 0.5454 0.0621 0.044 Uiso 1 1 calc R U . . .
H36C H 0.5838 0.4320 0.0619 0.044 Uiso 1 1 calc R U . . .
C37 C 0.3402(3) 0.8498(3) 0.35388(16) 0.0211(8) Uani 1 1 d . . . . .
C38 C 0.2915(3) 0.7885(3) 0.39056(16) 0.0228(8) Uani 1 1 d . . . . .
C39 C 0.3129(4) 0.7651(4) 0.44666(17) 0.0276(9) Uani 1 1 d . . . . .
H39A H 0.2787 0.7252 0.4717 0.033 Uiso 1 1 calc R U . . .
C40 C 0.3823(4) 0.7984(4) 0.46689(17) 0.0302(10) Uani 1 1 d . . . . .
H40A H 0.3959 0.7818 0.5054 0.036 Uiso 1 1 calc R U . . .
C41 C 0.4322(4) 0.8567(4) 0.43007(17) 0.0282(9) Uani 1 1 d . . . . .
H41A H 0.4810 0.8789 0.4437 0.034 Uiso 1 1 calc R U . . .
C42 C 0.4120(3) 0.8833(3) 0.37339(16) 0.0242(9) Uani 1 1 d . . . . .
C43 C 0.3110(3) 0.8830(3) 0.29414(16) 0.0205(8) Uani 1 1 d . . . . .
C44 C 0.2382(4) 0.9937(3) 0.27331(17) 0.0271(9) Uani 1 1 d . . . . .
H44A H 0.2068 1.0490 0.2965 0.033 Uiso 1 1 calc R U . . .
C45 C 0.2125(4) 1.0212(3) 0.21738(17) 0.0265(9) Uani 1 1 d . . . . .
H45A H 0.1619 1.0960 0.2025 0.032 Uiso 1 1 calc R U . . .
C46 C 0.2589(3) 0.9423(3) 0.18369(17) 0.0243(9) Uani 1 1 d . . . . .
H46A H 0.2418 0.9620 0.1456 0.029 Uiso 1 1 calc R U . . .
C47 C 0.3328(3) 0.8310(3) 0.20646(15) 0.0202(8) Uani 1 1 d . . . . .
C48 C 0.3670(3) 0.7616(3) 0.12176(15) 0.0203(8) Uani 1 1 d . . . . .
C49 C 0.4352(4) 0.7943(3) 0.08229(17) 0.0270(9) Uani 1 1 d . . . . .
C50 C 0.4131(4) 0.8145(4) 0.02637(16) 0.0294(10) Uani 1 1 d . . . . .
H50A H 0.4585 0.8380 -0.0006 0.035 Uiso 1 1 calc R U . . .
C51 C 0.3254(4) 0.8005(4) 0.00959(17) 0.0324(10) Uani 1 1 d . . . . .
H51A H 0.3108 0.8149 -0.0287 0.039 Uiso 1 1 calc R U . . .
C52 C 0.2601(4) 0.7660(4) 0.04798(16) 0.0286(9) Uani 1 1 d . . . . .
H52A H 0.2010 0.7557 0.0359 0.034 Uiso 1 1 calc R U . . .
C53 C 0.2785(3) 0.7452(3) 0.10520(16) 0.0251(9) Uani 1 1 d . . . . .
C54 C 0.2167(4) 0.7493(4) 0.36966(17) 0.0296(10) Uani 1 1 d . . . . .
H54A H 0.1773 0.7234 0.4011 0.044 Uiso 1 1 calc R U . . .
H54B H 0.2627 0.6875 0.3495 0.044 Uiso 1 1 calc R U . . .
H54C H 0.1614 0.8116 0.3448 0.044 Uiso 1 1 calc R U . . .
C55 C 0.4686(4) 0.9447(4) 0.33526(17) 0.0289(9) Uani 1 1 d . . . . .
H55A H 0.4981 0.9097 0.3022 0.043 Uiso 1 1 calc R U . . .
H55B H 0.5308 0.9415 0.3542 0.043 Uiso 1 1 calc R U . . .
H55C H 0.4140 1.0233 0.3244 0.043 Uiso 1 1 calc R U . . .
C56 C 0.5358(4) 0.8064(4) 0.09874(18) 0.0363(10) Uani 1 1 d . U . . .
H56A H 0.5530 0.7675 0.1379 0.044 Uiso 1 1 calc R U . . .
C57 C 0.6405(4) 0.7516(5) 0.0635(2) 0.0509(14) Uani 1 1 d . . . . .
H57A H 0.6530 0.6755 0.0617 0.076 Uiso 1 1 calc R U . . .
H57B H 0.7056 0.7481 0.0799 0.076 Uiso 1 1 calc R U . . .
H57C H 0.6306 0.7958 0.0261 0.076 Uiso 1 1 calc R U . . .
C58 C 0.5067(6) 0.9297(5) 0.0966(3) 0.0633(15) Uani 1 1 d . U . . .
H58A H 0.5713 0.9350 0.1083 0.095 Uiso 1 1 calc R U . . .
H58B H 0.4416 0.9628 0.1213 0.095 Uiso 1 1 calc R U . . .
H58C H 0.4885 0.9702 0.0586 0.095 Uiso 1 1 calc R U . . .
C59 C 0.2034(3) 0.7080(3) 0.14626(16) 0.0257(9) Uani 1 1 d . . . . .
H59A H 0.2450 0.6687 0.1814 0.031 Uiso 1 1 calc R U . . .
C60 C 0.0950(4) 0.8105(4) 0.15920(19) 0.0335(10) Uani 1 1 d . . . . .
H60A H 0.1146 0.8601 0.1747 0.050 Uiso 1 1 calc R U . . .
H60B H 0.0475 0.7853 0.1860 0.050 Uiso 1 1 calc R U . . .
H60C H 0.0538 0.8515 0.1251 0.050 Uiso 1 1 calc R U . . .
C61 C 0.1713(4) 0.6267(3) 0.12605(17) 0.0273(9) Uani 1 1 d . . . . .
H61A H 0.2391 0.5671 0.1123 0.041 Uiso 1 1 calc R U . . .
H61B H 0.1176 0.6677 0.0962 0.041 Uiso 1 1 calc R U . . .
H61C H 0.1366 0.5934 0.1568 0.041 Uiso 1 1 calc R U . . .
C62 C 0.6299(3) 0.5797(3) 0.38384(16) 0.0251(9) Uani 1 1 d . . . . .
C63 C 0.7036(4) 0.6209(4) 0.39397(17) 0.0274(9) Uani 1 1 d . . . . .
H63A H 0.7354 0.6104 0.4284 0.033 Uiso 1 1 calc R U . . .
C64 C 0.7210(3) 0.6799(4) 0.34381(17) 0.0275(9) Uani 1 1 d . . . . .
C65 C 0.6375(3) 0.7175(3) 0.24762(17) 0.0231(8) Uani 1 1 d . . . . .
H65A H 0.628(4) 0.798(4) 0.2387(17) 0.028 Uiso 1 1 d . U . . .
C66 C 0.8135(3) 0.6370(4) 0.18178(17) 0.0288(9) Uani 1 1 d . . . . .
C67 C 0.8552(4) 0.5416(4) 0.15870(18) 0.0320(10) Uani 1 1 d . . . . .
H67A H 0.9186 0.5166 0.1340 0.038 Uiso 1 1 calc R U . . .
C68 C 0.7866(4) 0.4881(4) 0.17850(17) 0.0280(9) Uani 1 1 d . . . . .
C69 C 0.5831(4) 0.5096(4) 0.42244(17) 0.0324(10) Uani 1 1 d . . . . .
H69A H 0.5446 0.4842 0.4012 0.049 Uiso 1 1 calc R U . . .
H69B H 0.5293 0.5544 0.4488 0.049 Uiso 1 1 calc R U . . .
H69C H 0.6445 0.4443 0.4427 0.049 Uiso 1 1 calc R U . . .
C70 C 0.7905(4) 0.7413(4) 0.32953(19) 0.0359(11) Uani 1 1 d . . . . .
H70A H 0.8235 0.7328 0.2921 0.054 Uiso 1 1 calc R U . . .
H70B H 0.8509 0.7108 0.3561 0.054 Uiso 1 1 calc R U . . .
H70C H 0.7431 0.8211 0.3309 0.054 Uiso 1 1 calc R U . . .
C71 C 0.8493(4) 0.7288(4) 0.1736(2) 0.0358(11) Uani 1 1 d . . . . .
H71A H 0.7828 0.8018 0.1674 0.054 Uiso 1 1 calc R U . . .
H71B H 0.9011 0.7221 0.1413 0.054 Uiso 1 1 calc R U . . .
H71C H 0.8873 0.7225 0.2066 0.054 Uiso 1 1 calc R U . . .
C72 C 0.7956(4) 0.3803(4) 0.1684(2) 0.0364(11) Uani 1 1 d . . . . .
H72A H 0.7258 0.3744 0.1813 0.055 Uiso 1 1 calc R U . . .
H72B H 0.8592 0.3176 0.1886 0.055 Uiso 1 1 calc R U . . .
H72C H 0.8076 0.3778 0.1287 0.055 Uiso 1 1 calc R U . . .
O1S O 0.78961(19) -0.1082(3) 0.49856(11) 0.0410(8) Uani 1 1 d G . . . .
C1S C 0.8203(2) -0.1786(3) 0.45700(13) 0.0407(12) Uani 1 1 d G . . . .
H1SA H 0.7577 -0.1510 0.4314 0.049 Uiso 1 1 calc R U . . .
H1SB H 0.8380 -0.2569 0.4746 0.049 Uiso 1 1 calc R U . . .
C2S C 0.9244(3) -0.1727(3) 0.42554(12) 0.0418(12) Uani 1 1 d G . . . .
H2SA H 0.9029 -0.1084 0.3945 0.050 Uiso 1 1 calc R U . . .
H2SB H 0.9736 -0.2429 0.4112 0.050 Uiso 1 1 calc R U . . .
C3S C 0.9818(2) -0.1567(4) 0.47123(16) 0.0483(13) Uani 1 1 d G . . . .
H3SA H 1.0266 -0.2291 0.4951 0.058 Uiso 1 1 calc R U . . .
H3SB H 1.0310 -0.1205 0.4554 0.058 Uiso 1 1 calc R U . . .
C4S C 0.8796(3) -0.0796(3) 0.50309(15) 0.0693(19) Uani 1 1 d G . . . .
H4SA H 0.8974 -0.0917 0.5424 0.083 Uiso 1 1 calc R U . . .
H4SB H 0.8578 0.0002 0.4868 0.083 Uiso 1 1 calc DR U . . .
O2S O 0.0995(5) 0.1693(6) 0.0825(2) 0.0648(16) Uani 0.567(5) 1 d G U P A 1
C5S C 0.0103(6) 0.1351(7) 0.0900(3) 0.0505(14) Uani 0.567(5) 1 d G U P A 1
H5SA H -0.0611 0.1959 0.1013 0.061 Uiso 0.567(5) 1 calc R U P A 1
H5SB H 0.0295 0.0674 0.1190 0.061 Uiso 0.567(5) 1 calc R U P A 1
C6S C -0.0016(9) 0.1099(11) 0.0340(4) 0.145(5) Uani 0.567(5) 1 d G U P A 1
H6SA H -0.0535 0.1783 0.0100 0.174 Uiso 0.567(5) 1 calc R U P A 1
H6SB H -0.0284 0.0516 0.0388 0.174 Uiso 0.567(5) 1 calc R U P A 1
C7S C 0.1204(10) 0.0673(10) 0.0108(4) 0.145(5) Uani 0.567(5) 1 d G U P A 1
H7SA H 0.1666 -0.0127 0.0262 0.174 Uiso 0.567(5) 1 calc R U P A 1
H7SB H 0.1231 0.0770 -0.0302 0.174 Uiso 0.567(5) 1 calc R U P A 1
C8S C 0.1591(6) 0.1439(7) 0.0306(3) 0.0505(14) Uani 0.567(5) 1 d G U P A 1
H8SA H 0.2415 0.1053 0.0359 0.061 Uiso 0.567(5) 1 calc R U P A 1
H8SB H 0.1409 0.2137 0.0032 0.061 Uiso 0.567(5) 1 calc R U P A 1
O2' O 0.1521(6) 0.0968(8) 0.0470(3) 0.0648(16) Uani 0.433(5) 1 d G U P A 2
C5' C 0.0589(9) 0.1312(10) 0.0865(3) 0.0505(14) Uani 0.433(5) 1 d G U P A 2
H5'A H 0.0719 0.1696 0.1130 0.061 Uiso 0.433(5) 1 calc R U P A 2
H5'B H 0.0498 0.0652 0.1076 0.061 Uiso 0.433(5) 1 calc R U P A 2
C6' C -0.0463(7) 0.2116(13) 0.0530(5) 0.145(5) Uani 0.433(5) 1 d G U P A 2
H6'A H -0.0564 0.2899 0.0466 0.174 Uiso 0.433(5) 1 calc R U P A 2
H6'B H -0.1151 0.2085 0.0715 0.174 Uiso 0.433(5) 1 calc R U P A 2
C7' C -0.0176(8) 0.1644(15) -0.0014(5) 0.145(5) Uani 0.433(5) 1 d G U P A 2
H7'A H -0.0337 0.0991 0.0020 0.174 Uiso 0.433(5) 1 calc R U P A 2
H7'B H -0.0595 0.2224 -0.0327 0.174 Uiso 0.433(5) 1 calc R U P A 2
C8' C 0.1094(8) 0.1297(9) -0.0082(3) 0.0505(14) Uani 0.433(5) 1 d G U P A 2
H8'A H 0.1469 0.0663 -0.0288 0.061 Uiso 0.433(5) 1 calc R U P A 2
H8'B H 0.1232 0.1934 -0.0287 0.061 Uiso 0.433(5) 1 calc R U P A 2
O3S O 0.0222(8) 0.4225(7) 0.0515(4) 0.078(3) Uani 0.5 1 d G U P B -1
C9S C -0.0361(13) 0.4254(13) 0.0052(6) 0.176(12) Uani 0.5 1 d G U P B -1
H9SA H -0.1113 0.4297 0.0173 0.211 Uiso 0.5 1 calc R U P B -1
H9SB H 0.0075 0.3571 -0.0116 0.211 Uiso 0.5 1 calc R U P B -1
C10S C -0.0480(12) 0.5305(14) -0.0367(5) 0.189(13) Uani 0.5 1 d G U P B -1
H10B H -0.1170 0.5976 -0.0289 0.227 Uiso 0.5 1 calc R U P B -1
H10C H -0.0490 0.5203 -0.0752 0.227 Uiso 0.5 1 calc R U P B -1
C11S C 0.0591(10) 0.5391(9) -0.0266(3) 0.054(3) Uani 0.5 1 d G U P B -1
H11A H 0.1258 0.4880 -0.0462 0.065 Uiso 0.5 1 calc R U P B -1
H11B H 0.0501 0.6169 -0.0382 0.065 Uiso 0.5 1 calc R U P B -1
C12S C 0.0682(8) 0.5025(8) 0.0364(3) 0.070(4) Uani 0.5 1 d G U P B -1
H12A H 0.1480 0.4674 0.0471 0.084 Uiso 0.5 1 calc R U P B -1
H12B H 0.0250 0.5680 0.0553 0.084 Uiso 0.5 1 calc R U P B -1

loop_
_atom_site_aniso_label
_atom_site_aniso_U_11
_atom_site_aniso_U_22
_atom_site_aniso_U_33
_atom_site_aniso_U_23
_atom_site_aniso_U_13
_atom_site_aniso_U_12
Y1 0.0170(2) 0.0184(2) 0.01615(19) -0.00323(14) 0.00082(14) -0.00836(15)
Y2 0.0195(2) 0.0202(2) 0.01807(19) -0.00390(14) 0.00146(14) -0.01071(16)
N1 0.0159(15) 0.0192(16) 0.0180(16) -0.0040(13) 0.0007(12) -0.0080(13)
N2 0.0143(16) 0.0252(17) 0.0186(16) -0.0057(13) 0.0022(12) -0.0079(14)
N3 0.0210(17) 0.0195(16) 0.0174(16) -0.0051(13) -0.0007(13) -0.0095(14)
N4 0.0221(17) 0.0196(16) 0.0193(16) -0.0047(13) -0.0001(13) -0.0102(14)
N5 0.0259(18) 0.0243(18) 0.0216(17) -0.0065(14) 0.0008(14) -0.0119(15)
N6 0.0215(17) 0.0248(17) 0.0213(17) -0.0036(13) -0.0010(13) -0.0116(15)
N7 0.0208(16) 0.0252(17) 0.0171(16) -0.0074(13) 0.0029(13) -0.0142(14)
N8 0.0262(18) 0.0214(17) 0.0170(16) -0.0075(13) 0.0046(13) -0.0102(15)
N9 0.0222(17) 0.0243(18) 0.0239(17) -0.0060(14) 0.0017(14) -0.0132(15)
N10 0.0227(17) 0.0263(18) 0.0270(18) -0.0058(14) 0.0007(14) -0.0146(15)
N11 0.0243(18) 0.0274(18) 0.0261(18) -0.0043(14) 0.0023(14) -0.0147(15)
N12 0.0258(18) 0.0264(18) 0.0272(18) -0.0080(15) 0.0035(14) -0.0136(15)
C1 0.021(2) 0.025(2) 0.0120(17) -0.0012(15) 0.0019(14) -0.0089(17)
C2 0.022(2) 0.026(2) 0.0193(19) -0.0026(16) 0.0016(15) -0.0119(17)
C3 0.019(2) 0.033(2) 0.029(2) -0.0065(18) 0.0023(17) -0.0127(18)
C4 0.020(2) 0.029(2) 0.021(2) 0.0003(17) 0.0048(16) -0.0051(18)
C5 0.030(2) 0.023(2) 0.021(2) -0.0061(16) 0.0030(17) -0.0096(18)
C6 0.022(2) 0.025(2) 0.0167(18) -0.0011(15) 0.0012(15) -0.0113(17)
C7 0.0202(19) 0.023(2) 0.0169(18) -0.0064(15) 0.0008(15) -0.0123(17)
C8 0.021(2) 0.028(2) 0.0179(19) -0.0014(16) 0.0024(15) -0.0142(17)
C9 0.023(2) 0.023(2) 0.023(2) -0.0005(16) -0.0029(16) -0.0106(17)
C10 0.0149(18) 0.022(2) 0.024(2) -0.0038(16) -0.0028(15) -0.0058(16)
C11 0.0155(18) 0.024(2) 0.0181(18) -0.0084(15) 0.0020(14) -0.0103(16)
C12 0.0153(18) 0.025(2) 0.0177(18) -0.0016(15) 0.0047(15) -0.0084(16)
C13 0.023(2) 0.024(2) 0.027(2) -0.0049(17) 0.0013(16) -0.0123(17)
C14 0.022(2) 0.037(2) 0.033(2) -0.0172(19) 0.0072(18) -0.0115(19)
C15 0.017(2) 0.046(3) 0.044(3) -0.018(2) 0.0067(19) -0.009(2)
C16 0.017(2) 0.053(3) 0.033(2) -0.014(2) -0.0010(18) -0.013(2)
C17 0.020(2) 0.035(2) 0.023(2) -0.0074(18) 0.0024(16) -0.0118(18)
C18 0.024(2) 0.036(2) 0.027(2) -0.0067(18) 0.0006(17) -0.0157(19)
C19 0.032(2) 0.037(3) 0.030(2) -0.0131(19) 0.0021(18) -0.018(2)
C20 0.026(2) 0.021(2) 0.021(2) -0.0022(16) -0.0009(16) -0.0073(17)
C21 0.046(3) 0.052(3) 0.040(3) -0.001(2) -0.002(2) -0.035(3)
C22 0.045(3) 0.075(4) 0.030(3) -0.012(3) 0.003(2) -0.033(3)
C23 0.021(2) 0.044(3) 0.029(2) -0.016(2) 0.0006(17) -0.014(2)
C24 0.039(3) 0.066(4) 0.030(2) -0.014(2) -0.002(2) -0.026(3)
C25 0.035(3) 0.042(3) 0.042(3) -0.018(2) -0.001(2) -0.014(2)
C26 0.0200(19) 0.022(2) 0.0166(18) -0.0027(15) -0.0006(15) -0.0080(16)
C27 0.0190(19) 0.028(2) 0.024(2) -0.0033(16) 0.0010(16) -0.0124(17)
C28 0.022(2) 0.025(2) 0.0213(19) -0.0022(16) -0.0012(16) -0.0134(17)
C29 0.023(2) 0.020(2) 0.0183(19) -0.0020(15) 0.0014(15) -0.0078(17)
C30 0.030(2) 0.031(2) 0.024(2) -0.0128(18) 0.0017(17) -0.0135(19)
C31 0.036(2) 0.031(2) 0.021(2) -0.0117(17) 0.0018(18) -0.012(2)
C32 0.025(2) 0.023(2) 0.0202(19) -0.0044(16) 0.0020(16) -0.0082(17)
C33 0.021(2) 0.026(2) 0.026(2) -0.0103(17) 0.0004(16) -0.0101(17)
C34 0.029(2) 0.030(2) 0.038(2) -0.0078(19) -0.0037(19) -0.018(2)
C35 0.056(3) 0.051(3) 0.032(2) -0.023(2) 0.008(2) -0.035(3)
C36 0.033(2) 0.032(2) 0.023(2) -0.0050(18) 0.0051(18) -0.016(2)
C37 0.0200(19) 0.025(2) 0.0220(19) -0.0140(16) 0.0043(15) -0.0102(17)
C38 0.024(2) 0.029(2) 0.0199(19) -0.0124(16) 0.0053(16) -0.0138(18)
C39 0.032(2) 0.031(2) 0.024(2) -0.0091(17) 0.0066(17) -0.0170(19)
C40 0.035(2) 0.038(2) 0.020(2) -0.0111(18) 0.0010(18) -0.017(2)
C41 0.028(2) 0.040(3) 0.028(2) -0.0182(19) 0.0012(17) -0.020(2)
C42 0.020(2) 0.028(2) 0.027(2) -0.0125(17) 0.0027(16) -0.0110(17)
C43 0.0194(19) 0.024(2) 0.023(2) -0.0093(16) 0.0043(15) -0.0132(17)
C44 0.032(2) 0.025(2) 0.031(2) -0.0142(18) 0.0021(18) -0.0149(19)
C45 0.027(2) 0.021(2) 0.031(2) -0.0050(17) 0.0004(18) -0.0104(18)
C46 0.026(2) 0.024(2) 0.024(2) -0.0042(16) 0.0014(16) -0.0129(18)
C47 0.0209(19) 0.022(2) 0.0205(19) -0.0041(16) 0.0037(15) -0.0133(17)
C48 0.025(2) 0.0172(19) 0.0139(18) -0.0033(14) 0.0001(15) -0.0054(16)
C49 0.033(2) 0.025(2) 0.024(2) -0.0075(17) 0.0017(17) -0.0136(19)
C50 0.037(2) 0.035(2) 0.0167(19) -0.0047(17) 0.0066(17) -0.018(2)
C51 0.044(3) 0.036(2) 0.015(2) -0.0054(18) 0.0020(18) -0.017(2)
C52 0.030(2) 0.036(2) 0.020(2) -0.0064(18) -0.0035(17) -0.014(2)
C53 0.025(2) 0.023(2) 0.021(2) -0.0041(16) 0.0009(16) -0.0059(17)
C54 0.033(2) 0.043(3) 0.024(2) -0.0113(19) 0.0035(18) -0.025(2)
C55 0.028(2) 0.036(2) 0.030(2) -0.0139(19) 0.0045(18) -0.019(2)
C56 0.039(3) 0.063(2) 0.019(2) -0.006(2) 0.0083(19) -0.036(2)
C57 0.036(3) 0.062(4) 0.053(3) -0.019(3) -0.002(2) -0.016(3)
C58 0.0636(18) 0.0623(16) 0.0678(18) -0.0138(10) -0.0011(10) -0.0302(11)
C59 0.024(2) 0.030(2) 0.0183(19) 0.0032(16) -0.0027(16) -0.0100(18)
C60 0.032(2) 0.037(3) 0.035(2) -0.014(2) 0.0101(19) -0.018(2)
C61 0.028(2) 0.025(2) 0.028(2) -0.0025(17) 0.0000(17) -0.0120(18)
C62 0.027(2) 0.026(2) 0.024(2) -0.0069(17) 0.0011(17) -0.0121(18)
C63 0.027(2) 0.033(2) 0.024(2) -0.0082(18) -0.0027(17) -0.0132(19)
C64 0.023(2) 0.031(2) 0.030(2) -0.0099(18) -0.0039(17) -0.0108(18)
C65 0.021(2) 0.021(2) 0.028(2) -0.0039(17) 0.0009(16) -0.0109(17)
C66 0.021(2) 0.035(2) 0.028(2) 0.0014(18) 0.0000(17) -0.0139(19)
C67 0.021(2) 0.040(3) 0.030(2) -0.006(2) 0.0075(18) -0.012(2)
C68 0.024(2) 0.031(2) 0.024(2) -0.0042(17) 0.0028(17) -0.0095(19)
C69 0.039(3) 0.044(3) 0.021(2) -0.0058(19) 0.0013(18) -0.024(2)
C70 0.033(2) 0.049(3) 0.037(3) -0.011(2) -0.001(2) -0.025(2)
C71 0.029(2) 0.041(3) 0.039(3) 0.002(2) 0.003(2) -0.021(2)
C72 0.032(2) 0.036(3) 0.040(3) -0.017(2) 0.004(2) -0.011(2)
O1S 0.0255(17) 0.049(2) 0.0446(19) -0.0172(16) -0.0011(14) -0.0096(15)
C1S 0.034(3) 0.048(3) 0.040(3) -0.011(2) 0.005(2) -0.018(2)
C2S 0.031(3) 0.046(3) 0.048(3) -0.015(2) 0.006(2) -0.016(2)
C3S 0.040(3) 0.070(4) 0.044(3) -0.020(3) 0.003(2) -0.029(3)
C4S 0.054(4) 0.103(5) 0.074(4) -0.052(4) 0.018(3) -0.044(4)
O2S 0.070(3) 0.069(3) 0.061(3) -0.009(2) -0.013(2) -0.034(2)
C5S 0.049(2) 0.051(2) 0.046(2) -0.0005(17) 0.0002(18) -0.0210(19)
C6S 0.147(5) 0.153(5) 0.145(5) -0.036(3) -0.013(2) -0.069(3)
C7S 0.147(5) 0.153(5) 0.145(5) -0.036(3) -0.013(2) -0.069(3)
C8S 0.049(2) 0.051(2) 0.046(2) -0.0005(17) 0.0002(18) -0.0210(19)
O2' 0.070(3) 0.069(3) 0.061(3) -0.009(2) -0.013(2) -0.034(2)
C5' 0.049(2) 0.051(2) 0.046(2) -0.0005(17) 0.0002(18) -0.0210(19)
C6' 0.147(5) 0.153(5) 0.145(5) -0.036(3) -0.013(2) -0.069(3)
C7' 0.147(5) 0.153(5) 0.145(5) -0.036(3) -0.013(2) -0.069(3)
C8' 0.049(2) 0.051(2) 0.046(2) -0.0005(17) 0.0002(18) -0.0210(19)
O3S 0.077(5) 0.069(4) 0.087(5) -0.003(4) 0.002(4) -0.036(4)
C9S 0.183(13) 0.175(13) 0.178(13) -0.036(5) -0.014(5) -0.082(7)
C10S 0.189(14) 0.194(14) 0.191(14) -0.032(6) -0.016(5) -0.089(7)
C11S 0.053(5) 0.054(5) 0.040(4) -0.003(4) 0.004(4) -0.015(4)
C12S 0.079(5) 0.070(5) 0.067(6) 0.007(4) 0.002(4) -0.046(4)

loop_
_atom_type_symbol
_atom_type_description
_atom_type_scat_dispersion_real
_atom_type_scat_dispersion_imag
_atom_type_scat_source
C C 0.0033 0.0016 'International Tables Vol C Tables 4.2.6.8 and 6.1.1.4'
H H 0.0000 0.0000 'International Tables Vol C Tables 4.2.6.8 and 6.1.1.4'
N N 0.0061 0.0033 'International Tables Vol C Tables 4.2.6.8 and 6.1.1.4'
O O 0.0106 0.0060 'International Tables Vol C Tables 4.2.6.8 and 6.1.1.4'
Y Y -2.7962 3.5667 'International Tables Vol C Tables 4.2.6.8 and 6.1.1.4'

loop_
_geom_angle_atom_site_label_1
_geom_angle_atom_site_label_2
_geom_angle_atom_site_label_3
_geom_angle
N2 Y1 N1 56.75(10)
N2 Y1 N3 145.13(11)
N1 Y1 N3 91.98(10)
N2 Y1 N6 110.21(11)
N1 Y1 N6 140.85(10)
N3 Y1 N6 83.55(10)
N2 Y1 C29 103.69(12)
N1 Y1 C29 89.14(11)
N3 Y1 C29 56.57(11)
N6 Y1 C29 56.14(11)
N2 Y1 C11 27.97(10)
N1 Y1 C11 28.91(10)
N3 Y1 C11 118.85(10)
N6 Y1 C11 127.69(11)
C29 Y1 C11 95.45(11)
N2 Y1 N4 127.00(10)
N1 Y1 N4 89.57(9)
N3 Y1 N4 27.20(9)
N6 Y1 N4 69.20(10)
C29 Y1 N4 29.41(10)
C11 Y1 N4 108.60(9)
N2 Y1 Y2 101.20(8)
N1 Y1 Y2 117.42(7)
N3 Y1 Y2 107.55(7)
N6 Y1 Y2 100.87(8)
C29 Y1 Y2 150.85(9)
C11 Y1 Y2 113.58(7)
N4 Y1 Y2 131.59(6)
N2 Y1 H1 90.9(11)
N1 Y1 H1 134.3(11)
N3 Y1 H1 123.8(11)
N6 Y1 H1 76.6(11)
C29 Y1 H1 132.8(11)
C11 Y1 H1 114.8(11)
N4 Y1 H1 135.5(11)
Y2 Y1 H1 31.6(11)
N2 Y1 H2 104.3(11)
N1 Y1 H2 87.0(10)
N3 Y1 H2 87.2(11)
N6 Y1 H2 131.3(10)
C29 Y1 H2 143.4(11)
C11 Y1 H2 98.4(11)
N4 Y1 H2 114.2(11)
Y2 Y1 H2 38.1(11)
H1 Y1 H2 69.5(15)
N8 Y2 N7 57.07(10)
N8 Y2 N9 144.42(11)
N7 Y2 N9 91.19(11)
N8 Y2 N12 109.56(11)
N7 Y2 N12 137.32(11)
N9 Y2 N12 81.98(11)
N8 Y2 C65 100.90(12)
N7 Y2 C65 84.85(12)
N9 Y2 C65 56.65(12)
N12 Y2 C65 56.28(12)
N8 Y2 C47 28.34(11)
N7 Y2 C47 29.13(10)
N9 Y2 C47 117.47(11)
N12 Y2 C47 124.28(11)
C65 Y2 C47 89.96(12)
N8 Y2 N10 125.92(10)
N7 Y2 N10 88.38(10)
N9 Y2 N10 27.18(10)
N12 Y2 N10 66.88(10)
C65 Y2 N10 29.48(11)
C47 Y2 N10 106.17(10)
N8 Y2 N11 103.93(10)
N7 Y2 N11 111.35(10)
N9 Y2 N11 70.74(10)
N12 Y2 N11 27.12(10)
C65 Y2 N11 29.58(11)
C47 Y2 N11 106.57(10)
N10 Y2 N11 47.64(9)
N8 Y2 Y1 97.32(8)
N7 Y2 Y1 117.45(7)
N9 Y2 Y1 112.83(8)
N12 Y2 Y1 103.84(8)
C65 Y2 Y1 156.73(9)
C47 Y2 Y1 112.70(8)
N10 Y2 Y1 136.69(7)
N11 Y2 Y1 130.82(7)
N8 Y2 H1 92.1(12)
N7 Y2 H1 138.7(12)
N9 Y2 H1 123.5(12)
N12 Y2 H1 75.1(12)
C65 Y2 H1 131.3(12)
C47 Y2 H1 118.2(12)
N10 Y2 H1 132.8(12)
N11 Y2 H1 101.8(12)
Y1 Y2 H1 32.9(12)
N8 Y2 H2 105.3(11)
N7 Y2 H2 90.2(11)
N9 Y2 H2 89.0(10)
N12 Y2 H2 131.4(11)
C65 Y2 H2 145.0(10)
C47 Y2 H2 102.3(11)
N10 Y2 H2 116.0(10)
N11 Y2 H2 150.1(11)
Y1 Y2 H2 38.0(11)
H1 Y2 H2 70.8(16)
C7 N1 C11 119.5(3)
C7 N1 Y1 147.8(3)
C11 N1 Y1 91.9(2)
C11 N2 C12 117.8(3)
C11 N2 Y1 98.3(2)
C12 N2 Y1 143.3(2)
C26 N3 N4 105.8(3)
C26 N3 Y1 154.9(3)
N4 N3 Y1 98.2(2)
C28 N4 N3 111.1(3)
C28 N4 C29 135.2(3)
N3 N4 C29 113.6(3)
C28 N4 Y1 164.4(3)
N3 N4 Y1 54.65(17)
C29 N4 Y1 59.0(2)
N6 N5 C30 110.2(3)
N6 N5 C29 113.4(3)
C30 N5 C29 136.3(3)
C32 N6 N5 107.0(3)
C32 N6 Y1 154.3(3)
N5 N6 Y1 98.3(2)
C43 N7 C47 119.7(3)
C43 N7 Y2 146.4(3)
C47 N7 Y2 91.6(2)
C47 N8 C48 117.4(3)
C47 N8 Y2 97.1(2)
C48 N8 Y2 143.7(2)
C62 N9 N10 106.7(3)
C62 N9 Y2 154.9(3)
N10 N9 Y2 98.4(2)
C64 N10 N9 110.7(3)
C64 N10 C65 135.2(3)
N9 N10 C65 114.1(3)
C64 N10 Y2 165.1(3)
N9 N10 Y2 54.44(18)
C65 N10 Y2 59.64(19)
C66 N11 N12 110.8(3)
C66 N11 C65 135.9(4)
N12 N11 C65 113.0(3)
C66 N11 Y2 159.0(3)
N12 N11 Y2 54.68(18)
C65 N11 Y2 59.54(19)
C68 N12 N11 106.3(3)
C68 N12 Y2 151.7(3)
N11 N12 Y2 98.2(2)
C6 C1 C2 120.6(4)
C6 C1 C7 119.4(3)
C2 C1 C7 119.8(3)
C3 C2 C1 118.4(4)
C3 C2 C18 121.1(4)
C1 C2 C18 120.5(4)
C4 C3 C2 121.3(4)
C4 C3 H3A 119.4
C2 C3 H3A 119.4
C3 C4 C5 120.2(4)
C3 C4 H4A 119.9
C5 C4 H4A 119.9
C6 C5 C4 120.1(4)
C6 C5 H5A 119.9
C4 C5 H5A 119.9
C5 C6 C1 119.3(4)
C5 C6 C19 119.9(4)
C1 C6 C19 120.7(4)
N1 C7 C8 122.7(3)
N1 C7 C1 118.3(3)
C8 C7 C1 119.0(3)
C7 C8 C9 118.2(4)
C7 C8 H8A 120.9
C9 C8 H8A 120.9
C10 C9 C8 120.6(4)
C10 C9 H9A 119.7
C8 C9 H9A 119.7
C9 C10 C11 119.2(4)
C9 C10 H10A 120.4
C11 C10 H10A 120.4
N2 C11 N1 112.6(3)
N2 C11 C10 127.6(3)
N1 C11 C10 119.8(3)
N2 C11 Y1 53.74(18)
N1 C11 Y1 59.21(18)
C10 C11 Y1 173.6(3)
C17 C12 C13 119.6(4)
C17 C12 N2 121.3(3)
C13 C12 N2 119.0(3)
C14 C13 C12 119.1(4)
C14 C13 C20 120.3(4)
C12 C13 C20 120.6(4)
C13 C14 C15 121.3(4)
C13 C14 H14A 119.4
C15 C14 H14A 119.4
C16 C15 C14 118.7(4)
C16 C15 H15A 120.7
C14 C15 H15A 120.7
C15 C16 C17 122.4(4)
C15 C16 H16A 118.8
C17 C16 H16A 118.8
C16 C17 C12 118.7(4)
C16 C17 C23 119.6(4)
C12 C17 C23 121.7(4)
C2 C18 H18A 109.5
C2 C18 H18B 109.5
H18A C18 H18B 109.5
C2 C18 H18C 109.5
H18A C18 H18C 109.5
H18B C18 H18C 109.5
C6 C19 H19A 109.5
C6 C19 H19B 109.5
H19A C19 H19B 109.5
C6 C19 H19C 109.5
H19A C19 H19C 109.5
H19B C19 H19C 109.5
C13 C20 C21 110.8(3)
C13 C20 C22 114.0(4)
C21 C20 C22 110.5(4)
C13 C20 H20A 107.1
C21 C20 H20A 107.1
C22 C20 H20A 107.1
C20 C21 H21A 109.5
C20 C21 H21B 109.5
H21A C21 H21B 109.5
C20 C21 H21C 109.5
H21A C21 H21C 109.5
H21B C21 H21C 109.5
C20 C22 H22A 109.5
C20 C22 H22B 109.5
H22A C22 H22B 109.5
C20 C22 H22C 109.5
H22A C22 H22C 109.5
H22B C22 H22C 109.5
C17 C23 C24 112.3(4)
C17 C23 C25 110.4(4)
C24 C23 C25 109.5(4)
C17 C23 H23A 108.2
C24 C23 H23A 108.2
C25 C23 H23A 108.2
C23 C24 H24A 109.5
C23 C24 H24B 109.5
H24A C24 H24B 109.5
C23 C24 H24C 109.5
H24A C24 H24C 109.5
H24B C24 H24C 109.5
C23 C25 H25A 109.5
C23 C25 H25B 109.5
H25A C25 H25B 109.5
C23 C25 H25C 109.5
H25A C25 H25C 109.5
H25B C25 H25C 109.5
N3 C26 C27 110.4(3)
N3 C26 C33 119.9(3)
C27 C26 C33 129.7(4)
C26 C27 C28 106.5(3)
C26 C27 H27A 126.7
C28 C27 H27A 126.7
N4 C28 C27 106.2(3)
N4 C28 C34 122.9(4)
C27 C28 C34 130.8(4)
N5 C29 N4 110.4(3)
N5 C29 Y1 92.0(2)
N4 C29 Y1 91.6(2)
N5 C29 H29A 108(3)
N4 C29 H29A 115(3)
Y1 C29 H29A 136(3)
N5 C30 C31 106.4(4)
N5 C30 C35 122.2(4)
C31 C30 C35 131.4(4)
C30 C31 C32 107.1(4)
C30 C31 H31A 126.4
C32 C31 H31A 126.4
N6 C32 C31 109.3(4)
N6 C32 C36 121.7(4)
C31 C32 C36 129.0(4)
C26 C33 H33A 109.5
C26 C33 H33B 109.5
H33A C33 H33B 109.5
C26 C33 H33C 109.5
H33A C33 H33C 109.5
H33B C33 H33C 109.5
C28 C34 H34A 109.5
C28 C34 H34B 109.5
H34A C34 H34B 109.5
C28 C34 H34C 109.5
H34A C34 H34C 109.5
H34B C34 H34C 109.5
C30 C35 H35A 109.5
C30 C35 H35B 109.5
H35A C35 H35B 109.5
C30 C35 H35C 109.5
H35A C35 H35C 109.5
H35B C35 H35C 109.5
C32 C36 H36A 109.5
C32 C36 H36B 109.5
H36A C36 H36B 109.5
C32 C36 H36C 109.5
H36A C36 H36C 109.5
H36B C36 H36C 109.5
C42 C37 C38 120.4(4)
C42 C37 C43 120.1(3)
C38 C37 C43 119.5(3)
C39 C38 C37 118.9(4)
C39 C38 C54 120.4(4)
C37 C38 C54 120.7(3)
C40 C39 C38 121.7(4)
C40 C39 H39A 119.2
C38 C39 H39A 119.2
C39 C40 C41 118.9(4)
C39 C40 H40A 120.5
C41 C40 H40A 120.5
C40 C41 C42 121.4(4)
C40 C41 H41A 119.3
C42 C41 H41A 119.3
C41 C42 C37 118.7(4)
C41 C42 C55 119.5(4)
C37 C42 C55 121.8(4)
N7 C43 C44 121.9(4)
N7 C43 C37 118.1(3)
C44 C43 C37 119.9(3)
C43 C44 C45 118.2(4)
C43 C44 H44A 120.9
C45 C44 H44A 120.9
C46 C45 C44 121.1(4)
C46 C45 H45A 119.5
C44 C45 H45A 119.5
C45 C46 C47 118.9(4)
C45 C46 H46A 120.5
C47 C46 H46A 120.5
N8 C47 N7 112.7(3)
N8 C47 C46 127.2(4)
N7 C47 C46 120.2(3)
N8 C47 Y2 54.51(19)
N7 C47 Y2 59.28(19)
C46 C47 Y2 169.8(3)
C49 C48 C53 120.5(3)
C49 C48 N8 120.4(4)
C53 C48 N8 119.1(3)
C50 C49 C48 119.5(4)
C50 C49 C56 118.8(4)
C48 C49 C56 121.8(4)
C51 C50 C49 120.6(4)
C51 C50 H50A 119.7
C49 C50 H50A 119.7
C52 C51 C50 120.2(4)
C52 C51 H51A 119.9
C50 C51 H51A 119.9
C51 C52 C53 121.4(4)
C51 C52 H52A 119.3
C53 C52 H52A 119.3
C52 C53 C48 117.8(4)
C52 C53 C59 119.5(4)
C48 C53 C59 122.7(3)
C38 C54 H54A 109.5
C38 C54 H54B 109.5
H54A C54 H54B 109.5
C38 C54 H54C 109.5
H54A C54 H54C 109.5
H54B C54 H54C 109.5
C42 C55 H55A 109.5
C42 C55 H55B 109.5
H55A C55 H55B 109.5
C42 C55 H55C 109.5
H55A C55 H55C 109.5
H55B C55 H55C 109.5
C57 C56 C58 110.4(4)
C57 C56 C49 112.4(4)
C58 C56 C49 111.0(4)
C57 C56 H56A 107.6
C58 C56 H56A 107.6
C49 C56 H56A 107.6
C56 C57 H57A 109.5
C56 C57 H57B 109.5
H57A C57 H57B 109.5
C56 C57 H57C 109.5
H57A C57 H57C 109.5
H57B C57 H57C 109.5
C56 C58 H58A 109.5
C56 C58 H58B 109.5
H58A C58 H58B 109.5
C56 C58 H58C 109.5
H58A C58 H58C 109.5
H58B C58 H58C 109.5
C53 C59 C61 113.1(3)
C53 C59 C60 110.3(3)
C61 C59 C60 109.0(3)
C53 C59 H59A 108.1
C61 C59 H59A 108.1
C60 C59 H59A 108.1
C59 C60 H60A 109.5
C59 C60 H60B 109.5
H60A C60 H60B 109.5
C59 C60 H60C 109.5
H60A C60 H60C 109.5
H60B C60 H60C 109.5
C59 C61 H61A 109.5
C59 C61 H61B 109.5
H61A C61 H61B 109.5
C59 C61 H61C 109.5
H61A C61 H61C 109.5
H61B C61 H61C 109.5
N9 C62 C63 109.7(4)
N9 C62 C69 120.5(4)
C63 C62 C69 129.9(4)
C64 C63 C62 106.3(4)
C64 C63 H63A 126.9
C62 C63 H63A 126.9
N10 C64 C63 106.7(4)
N10 C64 C70 122.9(4)
C63 C64 C70 130.4(4)
N10 C65 N11 110.0(3)
N10 C65 Y2 90.9(2)
N11 C65 Y2 90.9(2)
N10 C65 H65A 110(2)
N11 C65 H65A 116(2)
Y2 C65 H65A 136(2)
N11 C66 C67 106.6(4)
N11 C66 C71 122.7(4)
C67 C66 C71 130.7(4)
C66 C67 C68 106.9(4)
C66 C67 H67A 126.5
C68 C67 H67A 126.5
N12 C68 C67 109.2(4)
N12 C68 C72 121.1(4)
C67 C68 C72 129.7(4)
C62 C69 H69A 109.5
C62 C69 H69B 109.5
H69A C69 H69B 109.5
C62 C69 H69C 109.5
H69A C69 H69C 109.5
H69B C69 H69C 109.5
C64 C70 H70A 109.5
C64 C70 H70B 109.5
H70A C70 H70B 109.5
C64 C70 H70C 109.5
H70A C70 H70C 109.5
H70B C70 H70C 109.5
C66 C71 H71A 109.5
C66 C71 H71B 109.5
H71A C71 H71B 109.5
C66 C71 H71C 109.5
H71A C71 H71C 109.5
H71B C71 H71C 109.5
C68 C72 H72A 109.5
C68 C72 H72B 109.5
H72A C72 H72B 109.5
C68 C72 H72C 109.5
H72A C72 H72C 109.5
H72B C72 H72C 109.5
C1S O1S C4S 109.5
O1S C1S C2S 106.4
O1S C1S H1SA 110.4
C2S C1S H1SA 110.4
O1S C1S H1SB 110.4
C2S C1S H1SB 110.4
H1SA C1S H1SB 108.6
C1S C2S C3S 101.5
C1S C2S H2SA 111.5
C3S C2S H2SA 111.5
C1S C2S H2SB 111.5
C3S C2S H2SB 111.5
H2SA C2S H2SB 109.3
C4S C3S C2S 101.5
C4S C3S H3SA 111.5
C2S C3S H3SA 111.5
C4S C3S H3SB 111.5
C2S C3S H3SB 111.5
H3SA C3S H3SB 109.3
O1S C4S C3S 106.4
O1S C4S H4SA 110.5
C3S C4S H4SA 110.5
O1S C4S H4SB 110.4
C3S C4S H4SB 110.4
H4SA C4S H4SB 108.6
C5S O2S C8S 109.5
O2S C5S C6S 106.4
O2S C5S H5SA 110.4
C6S C5S H5SA 110.4
O2S C5S H5SB 110.4
C6S C5S H5SB 110.4
H5SA C5S H5SB 108.6
C5S C6S C7S 101.5
C5S C6S H6SA 111.5
C7S C6S H6SA 111.5
C5S C6S H6SB 111.5
C7S C6S H6SB 111.5
H6SA C6S H6SB 109.3
C8S C7S C6S 101.5
C8S C7S H7SA 111.5
C6S C7S H7SA 111.5
C8S C7S H7SB 111.5
C6S C7S H7SB 111.5
H7SA C7S H7SB 109.3
O2S C8S C7S 106.4
O2S C8S H8SA 110.4
C7S C8S H8SA 110.4
O2S C8S H8SB 110.4
C7S C8S H8SB 110.4
H8SA C8S H8SB 108.6
C8' O2' C5' 109.5
O2' C5' C6' 106.4
O2' C5' H5'A 110.4
C6' C5' H5'A 110.4
O2' C5' H5'B 110.4
C6' C5' H5'B 110.4
H5'A C5' H5'B 108.6
C5' C6' C7' 101.5
C5' C6' H6'A 111.5
C7' C6' H6'A 111.5
C5' C6' H6'B 111.5
C7' C6' H6'B 111.5
H6'A C6' H6'B 109.3
C8' C7' C6' 101.5
C8' C7' H7'A 111.5
C6' C7' H7'A 111.5
C8' C7' H7'B 111.5
C6' C7' H7'B 111.5
H7'A C7' H7'B 109.3
O2' C8' C7' 106.4
O2' C8' H8'A 110.4
C7' C8' H8'A 110.4
O2' C8' H8'B 110.4
C7' C8' H8'B 110.4
H8'A C8' H8'B 108.6
C12S O3S C9S 109.5
O3S C9S C10S 106.4
O3S C9S H9SA 110.5
C10S C9S H9SA 110.5
O3S C9S H9SB 110.5
C10S C9S H9SB 110.5
H9SA C9S H9SB 108.6
C9S C10S C11S 101.5
C9S C10S H10B 111.5
C11S C10S H10B 111.5
C9S C10S H10C 111.5
C11S C10S H10C 111.5
H10B C10S H10C 109.3
C12S C11S C10S 101.5
C12S C11S H11A 111.5
C10S C11S H11A 111.5
C12S C11S H11B 111.5
C10S C11S H11B 111.5
H11A C11S H11B 109.3
O3S C12S C11S 106.4
O3S C12S H12A 110.4
C11S C12S H12A 110.4
O3S C12S H12B 110.4
C11S C12S H12B 110.4
H12A C12S H12B 108.6

loop_
_geom_bond_atom_site_label_1
_geom_bond_atom_site_label_2
_geom_bond_distance
Y1 N2 2.324(3)
Y1 N1 2.451(3)
Y1 N3 2.452(3)
Y1 N6 2.462(3)
Y1 C29 2.553(4)
Y1 C11 2.852(4)
Y1 N4 2.976(3)
Y1 Y2 3.5957(5)
Y1 H1 2.17(4)
Y1 H2 2.28(4)
Y2 N8 2.323(3)
Y2 N7 2.435(3)
Y2 N9 2.438(3)
Y2 N12 2.447(3)
Y2 C65 2.559(4)
Y2 C47 2.831(4)
Y2 N10 2.965(3)
Y2 N11 2.968(3)
Y2 H1 2.09(4)
Y2 H2 2.29(4)
N1 C7 1.345(5)
N1 C11 1.379(5)
N2 C11 1.352(5)
N2 C12 1.429(5)
N3 C26 1.336(5)
N3 N4 1.374(4)
N4 C28 1.355(5)
N4 C29 1.462(5)
N5 N6 1.367(5)
N5 C30 1.367(5)
N5 C29 1.457(5)
N6 C32 1.339(5)
N7 C43 1.350(5)
N7 C47 1.379(5)
N8 C47 1.355(5)
N8 C48 1.431(5)
N9 C62 1.334(5)
N9 N10 1.369(4)
N10 C64 1.353(5)
N10 C65 1.459(5)
N11 C66 1.355(5)
N11 N12 1.367(5)
N11 C65 1.465(5)
N12 C68 1.341(5)
C1 C6 1.402(5)
C1 C2 1.405(6)
C1 C7 1.503(5)
C2 C3 1.397(5)
C2 C18 1.497(6)
C3 C4 1.373(6)
C3 H3A 0.9500
C4 C5 1.394(6)
C4 H4A 0.9500
C5 C6 1.394(6)
C5 H5A 0.9500
C6 C19 1.504(6)
C7 C8 1.377(5)
C8 C9 1.401(5)
C8 H8A 0.9500
C9 C10 1.363(5)
C9 H9A 0.9500
C10 C11 1.417(5)
C10 H10A 0.9500
C12 C17 1.411(6)
C12 C13 1.413(5)
C13 C14 1.392(6)
C13 C20 1.516(6)
C14 C15 1.393(6)
C14 H14A 0.9500
C15 C16 1.378(6)
C15 H15A 0.9500
C16 C17 1.385(6)
C16 H16A 0.9500
C17 C23 1.516(6)
C18 H18A 0.9800
C18 H18B 0.9800
C18 H18C 0.9800
C19 H19A 0.9800
C19 H19B 0.9800
C19 H19C 0.9800
C20 C21 1.517(6)
C20 C22 1.520(6)
C20 H20A 1.0000
C21 H21A 0.9800
C21 H21B 0.9800
C21 H21C 0.9800
C22 H22A 0.9800
C22 H22B 0.9800
C22 H22C 0.9800
C23 C24 1.516(6)
C23 C25 1.549(7)
C23 H23A 1.0000
C24 H24A 0.9800
C24 H24B 0.9800
C24 H24C 0.9800
C25 H25A 0.9800
C25 H25B 0.9800
C25 H25C 0.9800
C26 C27 1.388(6)
C26 C33 1.497(5)
C27 C28 1.389(6)
C27 H27A 0.9500
C28 C34 1.480(5)
C29 H29A 0.96(4)
C30 C31 1.379(6)
C30 C35 1.489(6)
C31 C32 1.395(6)
C31 H31A 0.9500
C32 C36 1.495(6)
C33 H33A 0.9800
C33 H33B 0.9800
C33 H33C 0.9800
C34 H34A 0.9800
C34 H34B 0.9800
C34 H34C 0.9800
C35 H35A 0.9800
C35 H35B 0.9800
C35 H35C 0.9800
C36 H36A 0.9800
C36 H36B 0.9800
C36 H36C 0.9800
C37 C42 1.399(5)
C37 C38 1.406(5)
C37 C43 1.495(5)
C38 C39 1.390(5)
C38 C54 1.506(5)
C39 C40 1.378(6)
C39 H39A 0.9500
C40 C41 1.390(6)
C40 H40A 0.9500
C41 C42 1.398(6)
C41 H41A 0.9500
C42 C55 1.494(6)
C43 C44 1.392(6)
C44 C45 1.396(6)
C44 H44A 0.9500
C45 C46 1.365(6)
C45 H45A 0.9500
C46 C47 1.413(5)
C46 H46A 0.9500
C48 C49 1.397(6)
C48 C53 1.416(6)
C49 C50 1.392(6)
C49 C56 1.534(6)
C50 C51 1.389(6)
C50 H50A 0.9500
C51 C52 1.367(6)
C51 H51A 0.9500
C52 C53 1.412(5)
C52 H52A 0.9500
C53 C59 1.515(6)
C54 H54A 0.9800
C54 H54B 0.9800
C54 H54C 0.9800
C55 H55A 0.9800
C55 H55B 0.9800
C55 H55C 0.9800
C56 C57 1.513(7)
C56 C58 1.528(8)
C56 H56A 1.0000
C57 H57A 0.9800
C57 H57B 0.9800
C57 H57C 0.9800
C58 H58A 0.9800
C58 H58B 0.9800
C58 H58C 0.9800
C59 C61 1.538(6)
C59 C60 1.539(6)
C59 H59A 1.0000
C60 H60A 0.9800
C60 H60B 0.9800
C60 H60C 0.9800
C61 H61A 0.9800
C61 H61B 0.9800
C61 H61C 0.9800
C62 C63 1.400(6)
C62 C69 1.494(6)
C63 C64 1.386(6)
C63 H63A 0.9500
C64 C70 1.478(6)
C65 H65A 1.02(4)
C66 C67 1.374(6)
C66 C71 1.496(6)
C67 C68 1.398(6)
C67 H67A 0.9500
C68 C72 1.486(6)
C69 H69A 0.9800
C69 H69B 0.9800
C69 H69C 0.9800
C70 H70A 0.9800
C70 H70B 0.9800
C70 H70C 0.9800
C71 H71A 0.9800
C71 H71B 0.9800
C71 H71C 0.9800
C72 H72A 0.9800
C72 H72B 0.9800
C72 H72C 0.9800
O1S C1S 1.4434
O1S C4S 1.4434
C1S C2S 1.5350
C1S H1SA 0.9900
C1S H1SB 0.9900
C2S C3S 1.5389
C2S H2SA 0.9900
C2S H2SB 0.9900
C3S C4S 1.5348
C3S H3SA 0.9900
C3S H3SB 0.9900
C4S H4SA 0.9900
C4S H4SB 0.9900
O2S C5S 1.4432
O2S C8S 1.4433
C5S C6S 1.5348
C5S H5SA 0.9900
C5S H5SB 0.9900
C6S C7S 1.5386
C6S H6SA 0.9900
C6S H6SB 0.9900
C7S C8S 1.5349
C7S H7SA 0.9900
C7S H7SB 0.9900
C8S H8SA 0.9900
C8S H8SB 0.9900
O2' C8' 1.4431
O2' C5' 1.4433
C5' C6' 1.5350
C5' H5'A 0.9900
C5' H5'B 0.9900
C6' C7' 1.5386
C6' H6'A 0.9900
C6' H6'B 0.9900
C7' C8' 1.5350
C7' H7'A 0.9900
C7' H7'B 0.9900
C8' H8'A 0.9900
C8' H8'B 0.9900
O3S C12S 1.4431
O3S C9S 1.4435
C9S C10S 1.5349
C9S H9SA 0.9900
C9S H9SB 0.9900
C10S C11S 1.5389
C10S H10B 0.9900
C10S H10C 0.9900
C11S C12S 1.5348
C11S H11A 0.9900
C11S H11B 0.9900
C12S H12A 0.9900
C12S H12B 0.9900
